data_7716170
loop_
_publ_author_name
'Tanwar, Deepika'
'Kaur, Tashmeen'
'Sudheendranath, Athul'
'Kumar, Umesh'
'Sharma, Deepika'

_publ_section_title
;
 Pd(II) complexes bearing NNS pincer ligands: unveiling potent
 cytotoxicity against breast and pancreatic cancer.
;
_journal_issue 23
_journal_name_full 'Dalton transactions (Cambridge, England : 2003)'
_journal_page_first 9798
_journal_page_last 9811
_journal_paper_doi 10.1039/d4dt00282b
_journal_volume 53
_journal_year 2024
_chemical_formula_moiety 'C18 H15 Cl N2 O Pd S'
_chemical_formula_sum 'C18 H15 Cl N2 O Pd S'
_chemical_formula_weight 449.23
_space_group_crystal_system monoclinic
_space_group_IT_number 14
_space_group_name_Hall '-P 2ybc'
_space_group_name_H-M_alt 'P 1 21/c 1'
_atom_sites_solution_hydrogens mixed
_audit_creation_date 2023-12-21
_audit_creation_method
;
Olex2 1.5
(compiled 2023.08.24 svn.re1ec1418 for OlexSys, GUI svn.r6817)
;
_audit_update_record
;
2024-01-17 deposited with the CCDC.	2024-05-01 downloaded from the CCDC.
;
_cell_angle_alpha 90
_cell_angle_beta 95.462(4)
_cell_angle_gamma 90
_cell_formula_units_Z 4
_cell_length_a 4.9827(2)
_cell_length_b 14.6414(6)
_cell_length_c 23.7667(10)
_cell_measurement_reflns_used 9344
_cell_measurement_temperature 293(2)
_cell_measurement_theta_max 30.7050
_cell_measurement_theta_min 3.2750
_cell_volume 1726.00(12)
_computing_molecular_graphics 'Olex2 1.5 (Dolomanov et al., 2009)'
_computing_publication_material 'Olex2 1.5 (Dolomanov et al., 2009)'
_computing_structure_refinement 'ShelXL (Sheldrick, 2015)'
_computing_structure_solution 'olex2.solve (Bourhis et al., 2015)'
_diffrn_ambient_temperature 293.15
_diffrn_measured_fraction_theta_full 0.998
_diffrn_measured_fraction_theta_max 0.998
_diffrn_measurement_device_type 'XtaLAB Synergy, Single source at home/near, HyPix'
_diffrn_measurement_method '\w scans'
_diffrn_radiation_type MoK\a
_diffrn_radiation_wavelength 0.71073
_diffrn_reflns_av_R_equivalents 0.0259
_diffrn_reflns_av_unetI/netI 0.0271
_diffrn_reflns_Laue_measured_fraction_full 0.998
_diffrn_reflns_Laue_measured_fraction_max 0.998
_diffrn_reflns_limit_h_max 6
_diffrn_reflns_limit_h_min -5
_diffrn_reflns_limit_k_max 18
_diffrn_reflns_limit_k_min -15
_diffrn_reflns_limit_l_max 29
_diffrn_reflns_limit_l_min -29
_diffrn_reflns_number 12346
_diffrn_reflns_point_group_measured_fraction_full 0.998
_diffrn_reflns_point_group_measured_fraction_max 0.998
_diffrn_reflns_theta_full 25.242
_diffrn_reflns_theta_max 26.372
_diffrn_reflns_theta_min 3.273
_exptl_absorpt_coefficient_mu 1.358
_exptl_crystal_colour 'metallic orangish orange'
_exptl_crystal_colour_lustre metallic
_exptl_crystal_colour_modifier orangish
_exptl_crystal_colour_primary orange
_exptl_crystal_density_diffrn 1.729
_exptl_crystal_description block
_exptl_crystal_F_000 896
_exptl_crystal_size_max 0.09
_exptl_crystal_size_mid 0.08
_exptl_crystal_size_min 0.06
_refine_diff_density_max 0.632
_refine_diff_density_min -0.297
_refine_diff_density_rms 0.052
_refine_ls_extinction_method none
_refine_ls_goodness_of_fit_ref 1.068
_refine_ls_hydrogen_treatment mixed
_refine_ls_matrix_type full
_refine_ls_number_parameters 226
_refine_ls_number_reflns 3512
_refine_ls_number_restraints 0
_refine_ls_restrained_S_all 1.068
_refine_ls_R_factor_all 0.0281
_refine_ls_R_factor_gt 0.0244
_refine_ls_shift/su_max 0.003
_refine_ls_shift/su_mean 0.000
_refine_ls_structure_factor_coef Fsqd
_refine_ls_weighting_details 'w=1/[\s^2^(Fo^2^)+(0.0189P)^2^+0.9169P] where P=(Fo^2^+2Fc^2^)/3'
_refine_ls_weighting_scheme calc
_refine_ls_wR_factor_gt 0.0599
_refine_ls_wR_factor_ref 0.0622
_reflns_Friedel_coverage 0.000
_reflns_number_gt 3148
_reflns_number_total 3512
_reflns_threshold_expression 'I > 2\s(I)'
_cod_data_source_file d4dt00282b2.cif
_cod_data_source_block dt-352_auto(1)
_cod_depositor_comments 'Adding full bibliography for 7716168--7716170.cif.'
_cod_database_code 7716170
_shelx_shelxl_version_number 2016/4
_shelx_space_group_comment
;
The symmetry employed for this shelxl refinement is uniquely defined
by the following loop, which should always be used as a source of
symmetry information in preference to the above space-group names.
They are only intended as comments.
;
_shelx_estimated_absorpt_t_max 0.923
_shelx_estimated_absorpt_t_min 0.888
_olex2_refinement_description
;
1.a Aromatic/amide H refined with riding coordinates:
 C1(H1), C2(H2), C3(H3), C6(H6), C7(H7), C8(H8), C13(H13), C14(H14), C16(H16),
 C17(H17)
1.b Idealised Me refined as rotating group:
 C18(H18A,H18B,H18C)
;
_olex2_submission_special_instructions 'No special instructions were received'

loop_
_space_group_symop_operation_xyz
'x, y, z'
'-x, y+1/2, -z+1/2'
'-x, -y, -z'
'x, -y-1/2, z-1/2'

loop_
_atom_site_label
_atom_site_type_symbol
_atom_site_fract_x
_atom_site_fract_y
_atom_site_fract_z
_atom_site_U_iso_or_equiv
_atom_site_adp_type
_atom_site_occupancy
_atom_site_site_symmetry_order
_atom_site_calc_flag
_atom_site_refinement_flags_posn
_atom_site_refinement_flags_adp
_atom_site_refinement_flags_occupancy
_atom_site_disorder_assembly
_atom_site_disorder_group
Pd1 Pd -0.19969(3) 0.33328(2) 0.62493(2) 0.04677(8) Uani 1 1 d . . . . .
Cl1 Cl -0.50464(15) 0.32397(5) 0.54565(3) 0.06994(19) Uani 1 1 d . . . . .
S1 S -0.32875(13) 0.19789(5) 0.66000(3) 0.05484(16) Uani 1 1 d . . . . .
O1 O 0.2295(4) 0.28186(13) 0.77826(8) 0.0708(5) Uani 1 1 d . . . . .
N1 N -0.0382(4) 0.45638(13) 0.60749(8) 0.0477(4) Uani 1 1 d . . . . .
N2 N 0.0672(4) 0.34016(12) 0.69159(8) 0.0468(4) Uani 1 1 d . . . . .
C1 C -0.1126(5) 0.51356(17) 0.56567(11) 0.0572(6) Uani 1 1 d . . . . .
H1 H -0.261508 0.499050 0.540673 0.069 Uiso 1 1 calc R U . . .
C2 C 0.0254(7) 0.59481(19) 0.55796(13) 0.0695(7) Uani 1 1 d . . . . .
H2 H -0.031092 0.633515 0.528129 0.083 Uiso 1 1 calc R U . . .
C3 C 0.2419(6) 0.61702(18) 0.59410(13) 0.0669(7) Uani 1 1 d . . . . .
H3 H 0.336301 0.670589 0.588606 0.080 Uiso 1 1 calc R U . . .
C4 C 0.3257(5) 0.55931(17) 0.64017(11) 0.0543(6) Uani 1 1 d . . . . .
C5 C 0.1768(4) 0.47838(15) 0.64560(10) 0.0466(5) Uani 1 1 d . . . . .
C6 C 0.5441(5) 0.57820(18) 0.68058(12) 0.0617(7) Uani 1 1 d . . . . .
H6 H 0.644830 0.631227 0.677876 0.074 Uiso 1 1 calc R U . . .
C7 C 0.6065(5) 0.51843(19) 0.72351(12) 0.0631(7) Uani 1 1 d . . . . .
H7 H 0.751980 0.531237 0.749800 0.076 Uiso 1 1 calc R U . . .
C8 C 0.4587(5) 0.43789(18) 0.72956(11) 0.0559(6) Uani 1 1 d . . . . .
H8 H 0.507472 0.398535 0.759513 0.067 Uiso 1 1 calc R U . . .
C9 C 0.2421(4) 0.41689(15) 0.69141(10) 0.0462(5) Uani 1 1 d . . . . .
C10 C 0.0727(5) 0.28159(16) 0.73555(10) 0.0524(6) Uani 1 1 d . . . . .
C11 C -0.1541(6) 0.21201(19) 0.73048(11) 0.0581(6) Uani 1 1 d . . . . .
H11A H -0.299(6) 0.2313(19) 0.7529(12) 0.068(8) Uiso 1 1 d . . . . .
H11B H -0.090(6) 0.155(2) 0.7429(14) 0.082(10) Uiso 1 1 d . . . . .
C12 C -0.1326(5) 0.11062(17) 0.63106(10) 0.0526(5) Uani 1 1 d . . . . .
C13 C -0.1649(7) 0.0218(2) 0.64933(14) 0.0740(8) Uani 1 1 d . . . . .
H13 H -0.283849 0.009762 0.676266 0.089 Uiso 1 1 calc R U . . .
C14 C -0.0235(8) -0.0483(2) 0.62812(15) 0.0804(9) Uani 1 1 d . . . . .
H14 H -0.043367 -0.107083 0.641955 0.097 Uiso 1 1 calc R U . . .
C15 C 0.1461(7) -0.0340(2) 0.58714(14) 0.0761(8) Uani 1 1 d . . . . .
C16 C 0.1752(7) 0.0543(2) 0.56876(15) 0.0842(10) Uani 1 1 d . . . . .
H16 H 0.290084 0.065633 0.540932 0.101 Uiso 1 1 calc R U . . .
C17 C 0.0387(6) 0.12664(19) 0.59039(13) 0.0656(7) Uani 1 1 d . . . . .
H17 H 0.063223 0.185695 0.577401 0.079 Uiso 1 1 calc R U . . .
C18 C 0.2964(9) -0.1132(3) 0.5637(2) 0.1182(15) Uani 1 1 d . . . . .
H18A H 0.402140 -0.143557 0.593962 0.177 Uiso 1 1 calc R U . . .
H18B H 0.412911 -0.090723 0.536849 0.177 Uiso 1 1 calc R U . . .
H18C H 0.169405 -0.155474 0.545297 0.177 Uiso 1 1 calc R U . . .

loop_
_atom_site_aniso_label
_atom_site_aniso_U_11
_atom_site_aniso_U_22
_atom_site_aniso_U_33
_atom_site_aniso_U_23
_atom_site_aniso_U_13
_atom_site_aniso_U_12
Pd1 0.04472(11) 0.04705(12) 0.04862(12) 0.00302(7) 0.00493(8) 0.00342(7)
Cl1 0.0636(4) 0.0810(5) 0.0622(4) 0.0097(3) -0.0093(3) -0.0084(3)
S1 0.0491(3) 0.0552(3) 0.0612(4) 0.0045(3) 0.0105(3) -0.0028(3)
O1 0.0849(14) 0.0670(12) 0.0577(11) 0.0120(9) -0.0085(10) 0.0051(10)
N1 0.0482(10) 0.0468(10) 0.0491(11) 0.0004(8) 0.0096(8) 0.0080(8)
N2 0.0514(11) 0.0424(10) 0.0482(11) 0.0047(8) 0.0129(9) 0.0100(8)
C1 0.0626(15) 0.0549(14) 0.0543(14) 0.0055(11) 0.0069(11) 0.0082(12)
C2 0.084(2) 0.0552(15) 0.0698(18) 0.0143(13) 0.0113(16) 0.0110(14)
C3 0.0798(19) 0.0457(14) 0.0780(19) 0.0042(13) 0.0218(16) -0.0011(13)
C4 0.0574(14) 0.0458(13) 0.0621(15) -0.0073(11) 0.0187(12) 0.0048(11)
C5 0.0463(12) 0.0442(12) 0.0509(13) -0.0070(10) 0.0134(10) 0.0074(9)
C6 0.0597(15) 0.0515(14) 0.0760(18) -0.0180(13) 0.0170(13) -0.0059(12)
C7 0.0550(14) 0.0680(17) 0.0663(17) -0.0203(14) 0.0051(12) -0.0005(13)
C8 0.0551(14) 0.0577(14) 0.0549(14) -0.0085(11) 0.0047(11) 0.0085(11)
C9 0.0455(12) 0.0461(12) 0.0478(12) -0.0057(9) 0.0085(10) 0.0092(9)
C10 0.0584(14) 0.0488(13) 0.0507(14) -0.0017(10) 0.0085(11) 0.0124(11)
C11 0.0673(16) 0.0556(15) 0.0532(14) 0.0063(12) 0.0154(12) 0.0052(13)
C12 0.0539(13) 0.0508(13) 0.0525(13) -0.0002(10) 0.0021(11) -0.0065(11)
C13 0.092(2) 0.0577(17) 0.0752(19) 0.0089(14) 0.0212(16) -0.0083(15)
C14 0.111(3) 0.0476(15) 0.081(2) 0.0052(14) 0.0012(19) -0.0007(16)
C15 0.086(2) 0.0610(17) 0.079(2) -0.0142(15) -0.0019(17) 0.0054(15)
C16 0.089(2) 0.077(2) 0.091(2) -0.0058(17) 0.0359(19) 0.0008(17)
C17 0.0734(18) 0.0509(14) 0.0755(18) 0.0027(13) 0.0220(14) -0.0031(13)
C18 0.132(4) 0.082(3) 0.141(4) -0.029(2) 0.016(3) 0.024(2)

loop_
_atom_type_symbol
_atom_type_description
_atom_type_scat_dispersion_real
_atom_type_scat_dispersion_imag
_atom_type_scat_source
C C 0.0033 0.0016 'International Tables Vol C Tables 4.2.6.8 and 6.1.1.4'
H H 0.0000 0.0000 'International Tables Vol C Tables 4.2.6.8 and 6.1.1.4'
Cl Cl 0.1484 0.1585 'International Tables Vol C Tables 4.2.6.8 and 6.1.1.4'
N N 0.0061 0.0033 'International Tables Vol C Tables 4.2.6.8 and 6.1.1.4'
O O 0.0106 0.0060 'International Tables Vol C Tables 4.2.6.8 and 6.1.1.4'
Pd Pd -0.9988 1.0072 'International Tables Vol C Tables 4.2.6.8 and 6.1.1.4'
S S 0.1246 0.1234 'International Tables Vol C Tables 4.2.6.8 and 6.1.1.4'

loop_
_geom_angle_atom_site_label_1
_geom_angle_atom_site_label_2
_geom_angle_atom_site_label_3
_geom_angle
_geom_angle_site_symmetry_1
_geom_angle_site_symmetry_3
_geom_angle_publ_flag
S1 Pd1 Cl1 93.48(3) . . ?
N1 Pd1 Cl1 97.38(6) . . ?
N1 Pd1 S1 169.11(6) . . ?
N2 Pd1 Cl1 178.69(6) . . ?
N2 Pd1 S1 86.70(6) . . ?
N2 Pd1 N1 82.46(8) . . ?
C11 S1 Pd1 96.39(9) . . ?
C12 S1 Pd1 107.41(8) . . ?
C12 S1 C11 101.76(13) . . ?
C1 N1 Pd1 128.71(18) . . ?
C1 N1 C5 119.4(2) . . ?
C5 N1 Pd1 111.86(15) . . ?
C9 N2 Pd1 113.86(14) . . ?
C10 N2 Pd1 123.50(17) . . ?
C10 N2 C9 122.5(2) . . ?
N1 C1 H1 119.0 . . ?
N1 C1 C2 122.1(3) . . ?
C2 C1 H1 119.0 . . ?
C1 C2 H2 120.2 . . ?
C3 C2 C1 119.6(3) . . ?
C3 C2 H2 120.2 . . ?
C2 C3 H3 119.8 . . ?
C2 C3 C4 120.4(3) . . ?
C4 C3 H3 119.8 . . ?
C5 C4 C3 117.0(3) . . ?
C6 C4 C3 124.2(3) . . ?
C6 C4 C5 118.8(2) . . ?
N1 C5 C4 121.4(2) . . ?
N1 C5 C9 117.5(2) . . ?
C4 C5 C9 121.1(2) . . ?
C4 C6 H6 120.2 . . ?
C7 C6 C4 119.5(2) . . ?
C7 C6 H6 120.2 . . ?
C6 C7 H7 118.9 . . ?
C6 C7 C8 122.2(3) . . ?
C8 C7 H7 118.9 . . ?
C7 C8 H8 119.8 . . ?
C9 C8 C7 120.4(3) . . ?
C9 C8 H8 119.8 . . ?
N2 C9 C5 113.9(2) . . ?
C8 C9 N2 128.1(2) . . ?
C8 C9 C5 118.0(2) . . ?
O1 C10 N2 127.3(3) . . ?
O1 C10 C11 118.7(2) . . ?
N2 C10 C11 113.9(2) . . ?
S1 C11 H11A 102.8(17) . . ?
S1 C11 H11B 108(2) . . ?
C10 C11 S1 115.82(18) . . ?
C10 C11 H11A 110.2(17) . . ?
C10 C11 H11B 110(2) . . ?
H11A C11 H11B 110(3) . . ?
C13 C12 S1 117.8(2) . . ?
C17 C12 S1 123.4(2) . . ?
C17 C12 C13 118.8(3) . . ?
C12 C13 H13 119.7 . . ?
C14 C13 C12 120.6(3) . . ?
C14 C13 H13 119.7 . . ?
C13 C14 H14 119.2 . . ?
C15 C14 C13 121.5(3) . . ?
C15 C14 H14 119.2 . . ?
C14 C15 C16 117.5(3) . . ?
C14 C15 C18 120.4(3) . . ?
C16 C15 C18 122.1(4) . . ?
C15 C16 H16 119.0 . . ?
C15 C16 C17 122.0(3) . . ?
C17 C16 H16 119.0 . . ?
C12 C17 C16 119.5(3) . . ?
C12 C17 H17 120.3 . . ?
C16 C17 H17 120.3 . . ?
C15 C18 H18A 109.5 . . ?
C15 C18 H18B 109.5 . . ?
C15 C18 H18C 109.5 . . ?
H18A C18 H18B 109.5 . . ?
H18A C18 H18C 109.5 . . ?
H18B C18 H18C 109.5 . . ?

loop_
_geom_bond_atom_site_label_1
_geom_bond_atom_site_label_2
_geom_bond_distance
_geom_bond_site_symmetry_2
_geom_bond_publ_flag
Pd1 Cl1 2.3093(7) . ?
Pd1 S1 2.2670(7) . ?
Pd1 N1 2.0326(19) . ?
Pd1 N2 1.972(2) . ?
S1 C11 1.824(3) . ?
S1 C12 1.786(3) . ?
O1 C10 1.220(3) . ?
N1 C1 1.325(3) . ?
N1 C5 1.374(3) . ?
N2 C9 1.422(3) . ?
N2 C10 1.350(3) . ?
C1 H1 0.9300 . ?
C1 C2 1.395(4) . ?
C2 H2 0.9300 . ?
C2 C3 1.353(4) . ?
C3 H3 0.9300 . ?
C3 C4 1.414(4) . ?
C4 C5 1.410(3) . ?
C4 C6 1.409(4) . ?
C5 C9 1.426(3) . ?
C6 H6 0.9300 . ?
C6 C7 1.357(4) . ?
C7 H7 0.9300 . ?
C7 C8 1.405(4) . ?
C8 H8 0.9300 . ?
C8 C9 1.377(3) . ?
C10 C11 1.518(4) . ?
C11 H11A 0.98(3) . ?
C11 H11B 0.93(3) . ?
C12 C13 1.385(4) . ?
C12 C17 1.369(4) . ?
C13 H13 0.9300 . ?
C13 C14 1.368(4) . ?
C14 H14 0.9300 . ?
C14 C15 1.365(5) . ?
C15 C16 1.376(5) . ?
C15 C18 1.516(5) . ?
C16 H16 0.9300 . ?
C16 C17 1.384(4) . ?
C17 H17 0.9300 . ?
C18 H18A 0.9600 . ?
C18 H18B 0.9600 . ?
C18 H18C 0.9600 . ?

loop_
_geom_torsion_atom_site_label_1
_geom_torsion_atom_site_label_2
_geom_torsion_atom_site_label_3
_geom_torsion_atom_site_label_4
_geom_torsion
_geom_torsion_site_symmetry_1
_geom_torsion_site_symmetry_2
_geom_torsion_site_symmetry_3
_geom_torsion_site_symmetry_4
_geom_torsion_publ_flag
Pd1 S1 C11 C10 -19.9(2) . . . . ?
Pd1 S1 C12 C13 176.1(2) . . . . ?
Pd1 S1 C12 C17 -6.6(3) . . . . ?
Pd1 N1 C1 C2 -177.59(19) . . . . ?
Pd1 N1 C5 C4 177.51(16) . . . . ?
Pd1 N1 C5 C9 -3.3(2) . . . . ?
Pd1 N2 C9 C5 5.1(2) . . . . ?
Pd1 N2 C9 C8 -175.47(19) . . . . ?
Pd1 N2 C10 O1 -179.4(2) . . . . ?
Pd1 N2 C10 C11 -2.7(3) . . . . ?
S1 C12 C13 C14 179.0(3) . . . . ?
S1 C12 C17 C16 -177.5(3) . . . . ?
O1 C10 C11 S1 -166.1(2) . . . . ?
N1 C1 C2 C3 -0.2(4) . . . . ?
N1 C5 C9 N2 -1.0(3) . . . . ?
N1 C5 C9 C8 179.43(19) . . . . ?
N2 C10 C11 S1 16.9(3) . . . . ?
C1 N1 C5 C4 -2.0(3) . . . . ?
C1 N1 C5 C9 177.2(2) . . . . ?
C1 C2 C3 C4 -1.2(4) . . . . ?
C2 C3 C4 C5 1.0(4) . . . . ?
C2 C3 C4 C6 -178.3(2) . . . . ?
C3 C4 C5 N1 0.6(3) . . . . ?
C3 C4 C5 C9 -178.6(2) . . . . ?
C3 C4 C6 C7 179.5(2) . . . . ?
C4 C5 C9 N2 178.14(19) . . . . ?
C4 C5 C9 C8 -1.4(3) . . . . ?
C4 C6 C7 C8 -0.5(4) . . . . ?
C5 N1 C1 C2 1.8(4) . . . . ?
C5 C4 C6 C7 0.1(4) . . . . ?
C6 C4 C5 N1 180.0(2) . . . . ?
C6 C4 C5 C9 0.8(3) . . . . ?
C6 C7 C8 C9 0.0(4) . . . . ?
C7 C8 C9 N2 -178.5(2) . . . . ?
C7 C8 C9 C5 1.0(3) . . . . ?
C9 N2 C10 O1 -4.4(4) . . . . ?
C9 N2 C10 C11 172.3(2) . . . . ?
C10 N2 C9 C5 -170.43(19) . . . . ?
C10 N2 C9 C8 9.0(3) . . . . ?
C11 S1 C12 C13 75.5(2) . . . . ?
C11 S1 C12 C17 -107.2(3) . . . . ?
C12 S1 C11 C10 89.4(2) . . . . ?
C12 C13 C14 C15 -2.3(5) . . . . ?
C13 C12 C17 C16 -0.2(5) . . . . ?
C13 C14 C15 C16 1.6(5) . . . . ?
C13 C14 C15 C18 -178.9(4) . . . . ?
C14 C15 C16 C17 -0.2(5) . . . . ?
C15 C16 C17 C12 -0.5(5) . . . . ?
C17 C12 C13 C14 1.5(5) . . . . ?
C18 C15 C16 C17 -179.7(3) . . . . ?
